data_4342382
loop_
_publ_author_name
'Ostapowicz, Thomas G.'
'Fryzuk, Michael D.'

_publ_section_title
;
 Anionic Tantalum Dihydride Complexes: Heterobimetallic Coupling Reactions
 and Reactivity toward Small-Molecule Activation.
;
_journal_issue 5
_journal_name_full 'Inorganic chemistry'
_journal_page_first 2357
_journal_paper_doi 10.1021/ic502976r
_journal_volume 54
_journal_year 2015
_chemical_formula_moiety 'C38 H50 K4 O2 Ta2'
_chemical_formula_sum 'C38 H50 K4 O2 Ta2'
_chemical_formula_weight 1057.08
_space_group_crystal_system monoclinic
_space_group_IT_number 14
_space_group_name_Hall '-P 2ybc'
_space_group_name_H-M_alt 'P 1 21/c 1'
_symmetry_space_group_name_Hall '-P 2ybc'
_symmetry_space_group_name_H-M 'P 1 21/c 1'
_atom_sites_solution_hydrogens mixed
_audit_creation_date 2014-11-27
_audit_creation_method
;
Olex2 1.2
(compiled 2014.11.25 svn.r3098 for OlexSys, GUI svn.r4951)
;
_cell_angle_alpha 90
_cell_angle_beta 90.4808(9)
_cell_angle_gamma 90
_cell_formula_units_Z 4
_cell_length_a 11.2395(5)
_cell_length_b 15.3764(7)
_cell_length_c 23.2419(9)
_cell_measurement_reflns_used 8943
_cell_measurement_temperature 90
_cell_measurement_theta_max 29.49
_cell_measurement_theta_min 2.24
_cell_volume 4016.6(3)
_computing_cell_refinement 'SAINT v8.34A (Bruker, 2013)'
_computing_data_reduction 'SAINT v8.34A (Bruker, 2013)'
_computing_molecular_graphics 'Olex2 (Dolomanov et al., 2009)'
_computing_publication_material 'Olex2 (Dolomanov et al., 2009)'
_computing_structure_refinement 'ShelXL (Sheldrick, 2008)'
_diffrn_ambient_temperature 90
_diffrn_measured_fraction_theta_full 0.999
_diffrn_measured_fraction_theta_max 0.983
_diffrn_measurement_device_type 'Bruker APEX-II CCD'
_diffrn_measurement_method '\f and \w scans'
_diffrn_radiation_type MoK\a
_diffrn_radiation_wavelength 0.71069
_diffrn_reflns_av_R_equivalents 0.0512
_diffrn_reflns_av_unetI/netI 0.0454
_diffrn_reflns_Laue_measured_fraction_full 0.999
_diffrn_reflns_Laue_measured_fraction_max 0.983
_diffrn_reflns_limit_h_max 15
_diffrn_reflns_limit_h_min -15
_diffrn_reflns_limit_k_max 21
_diffrn_reflns_limit_k_min -21
_diffrn_reflns_limit_l_max 32
_diffrn_reflns_limit_l_min -17
_diffrn_reflns_number 44349
_diffrn_reflns_point_group_measured_fraction_full 0.999
_diffrn_reflns_point_group_measured_fraction_max 0.983
_diffrn_reflns_theta_full 25.240
_diffrn_reflns_theta_max 29.662
_diffrn_reflns_theta_min 1.588
_diffrn_standards_number 0
_exptl_absorpt_coefficient_mu 5.889
_exptl_absorpt_correction_T_max 0.7459
_exptl_absorpt_correction_T_min 0.5482
_exptl_absorpt_correction_type multi-scan
_exptl_absorpt_process_details
'SADABS-2012/1 (Bruker,2012) was used for absorption correction. wR2(int) was 0.0807 before and 0.0620 after correction. The Ratio of minimum to maximum transmission is 0.7350. The \l/2 correction factor is 0.0015.'
_exptl_crystal_density_diffrn 1.748
_exptl_crystal_description Plate
_exptl_crystal_F_000 2064
_exptl_crystal_size_max 0.15
_exptl_crystal_size_mid 0.08
_exptl_crystal_size_min 0.02
_refine_diff_density_max 1.187
_refine_diff_density_min -1.684
_refine_diff_density_rms 0.152
_refine_ls_extinction_method none
_refine_ls_goodness_of_fit_ref 1.036
_refine_ls_hydrogen_treatment mixed
_refine_ls_matrix_type full
_refine_ls_number_parameters 469
_refine_ls_number_reflns 11171
_refine_ls_number_restraints 1131
_refine_ls_restrained_S_all 1.003
_refine_ls_R_factor_all 0.0381
_refine_ls_R_factor_gt 0.0276
_refine_ls_shift/su_max 0.003
_refine_ls_shift/su_mean 0.000
_refine_ls_structure_factor_coef Fsqd
_refine_ls_weighting_details 'w=1/[\s^2^(Fo^2^)+(0.0078P)^2^+6.3792P] where P=(Fo^2^+2Fc^2^)/3'
_refine_ls_weighting_scheme calc
_refine_ls_wR_factor_gt 0.0549
_refine_ls_wR_factor_ref 0.0582
_reflns_Friedel_coverage 0.000
_reflns_number_gt 9384
_reflns_number_total 11171
_reflns_threshold_expression 'I > 2\s(I)'
_cod_data_source_file ic502976r_si_002.cif
_cod_data_source_block mf1019
_cod_depositor_comments 'Adding full bibliography for 4342380--4342385.cif.'
_cod_database_code 4342382
_shelxl_version_number 2014/6
_shelx_space_group_comment
;
The symmetry employed for this shelxl refinement is uniquely defined
by the following loop, which should always be used as a source of
symmetry information in preference to the above space-group names.
They are only intended as comments.
;
_olex2_refinement_description
;
1. Others
 Fixed Uiso: H01(0.018) H02(0.018) H03(0.018) H04(0.018) H05(0.018) H06(0.022)
 H07(0.024) H08(0.021) H09(0.02) H10(0.02) H11(0.023) H12(0.02) H13(0.02)
 H14(0.021) H15(0.024) H16(0.022) H17(0.019) H18(0.018) H19(0.02) H20(0.02)
 H21(0.026) H22(0.027) H23(0.025) H24(0.023) H25(0.024) H26(0.035) H27(0.042)
 H28(0.044) H29(0.033) H30(0.027) H31A(0.082) H31B(0.082) H32A(0.091)
 H32B(0.091) H33A(0.073) H33B(0.073) H34A(0.059) H34B(0.059) H35A(0.062)
 H35B(0.062) H35C(0.062) H35D(0.062) H36A(0.073) H36B(0.073) H36C(0.073)
 H36D(0.073) H37A(0.097) H37B(0.097) H37C(0.097) H37D(0.097) H38A(0.071)
 H38B(0.071) H38C(0.071) H38D(0.071) H34C(0.059) H34D(0.059) H31C(0.082)
 H31D(0.082) H32C(0.091) H32D(0.091) H33C(0.073) H33D(0.073)
 Fixed X: H01(0.693) H02(0.612) H03(0.5462) H04(0.5891) H05(0.685) H06(1.0504)
 H07(0.9405) H08(0.7546) H09(0.7542) H10(0.9337) H11(0.2072) H12(0.1047)
 H13(0.2418) H14(0.4173) H15(0.395) H16(0.7244) H17(0.8542) H18(1.0466)
 H19(1.0347) H20(0.8413) H21(0.398) H22(0.3757) H23(0.195) H24(0.1045)
 H25(0.2306) H26(0.8687) H27(1.0266) H28(1.2193) H29(1.1813) H30(0.9643)
 H31A(0.3463) H31B(0.4675) H32A(0.2689) H32B(0.3839) H33A(0.3491) H33B(0.4435)
 H34A(0.5998) H34B(0.5248) H35A(1.277) H35B(1.2488) H35C(1.2495) H35D(1.3247)
 H36A(1.475) H36B(1.3853) H36C(1.4295) H36D(1.465) H37A(1.472) H37B(1.4923)
 H37C(1.448) H37D(1.4556) H38A(1.3139) H38B(1.2982) H38C(1.2754) H38D(1.2445)
 H34C(0.5832) H34D(0.5099) H31C(0.4085) H31D(0.5432) H32C(0.3239) H32D(0.4535)
 H33C(0.3928) H33D(0.3122)
 Fixed Y: H01(-0.0768) H02(-0.1357) H03(-0.0087) H04(0.1323) H05(0.0898)
 H06(0.0383) H07(-0.0061) H08(0.0857) H09(0.1946) H10(0.1599) H11(-0.2176) H12(-
 0.095) H13(-0.0569) H14(-0.163) H15(-0.2583) H16(0.2429) H17(0.1124)
 H18(0.1709) H19(0.3367) H20(0.3805) H21(0.2301) H22(0.1827) H23(0.0856)
 H24(0.0741) H25(0.1613) H26(0.4037) H27(0.3186) H28(0.3393) H29(0.4385)
 H30(0.4772) H31A(-0.1586) H31B(-0.177) H32A(-0.076) H32B(-0.1026) H33A(0.0624)
 H33B(0.0444) H34A(0.0065) H34B(0.0703) H35A(0.2061) H35B(0.2864) H35C(0.2663)
 H35D(0.2954) H36A(0.2258) H36B(0.1649) H36C(0.2753) H36D(0.2501) H37A(0.1062)
 H37B(0.1384) H37C(0.0683) H37D(0.1427) H38A(0.0931) H38B(0.0537) H38C(0.083)
 H38D(0.0592) H34C(-0.0206) H34D(0.0546) H31C(-0.2073) H31D(-0.1937) H32C(-
 0.1592) H32D(-0.1518) H33C(-0.0037) H33D(-0.0031)
 Fixed Z: H01(0.7256) H02(0.8175) H03(0.8812) H04(0.8244) H05(0.7284)
 H06(0.8545) H07(0.944) H08(0.9524) H09(0.8678) H10(0.8045) H11(0.731)
 H12(0.7866) H13(0.8724) H14(0.872) H15(0.7828) H16(1.0211) H17(1.0497)
 H18(1.096) H19(1.0918) H20(1.0458) H21(0.7638) H22(0.66) H23(0.6522)
 H24(0.7516) H25(0.8199) H26(0.8614) H27(0.8105) H28(0.8637) H29(0.9483)
 H30(0.947) H31A(0.6329) H31B(0.598) H32A(0.555) H32B(0.5179) H33A(0.5768)
 H33B(0.5267) H34A(0.5951) H34B(0.637) H35A(1.065) H35B(1.0232) H35C(1.044)
 H35D(0.9886) H36A(1.0344) H36B(1.0703) H36C(0.9783) H36D(1.0438) H37A(1.0237)
 H37B(0.9585) H37C(1.0013) H37D(0.9528) H38A(0.9336) H38B(0.9968) H38C(0.9281)
 H38D(0.994) H34C(0.5874) H34D(0.6227) H31C(0.6558) H31D(0.6297) H32C(0.5664)
 H32D(0.5396) H33C(0.5258) H33D(0.5836)
;
_olex2_submission_special_instructions 'No special instructions were received'

loop_
_space_group_symop_operation_xyz
'x, y, z'
'-x, y+1/2, -z+1/2'
'-x, -y, -z'
'x, -y-1/2, z-1/2'

loop_
_atom_site_label
_atom_site_type_symbol
_atom_site_fract_x
_atom_site_fract_y
_atom_site_fract_z
_atom_site_U_iso_or_equiv
_atom_site_adp_type
_atom_site_occupancy
_atom_site_site_symmetry_order
_atom_site_calc_flag
_atom_site_refinement_flags_posn
_atom_site_refinement_flags_adp
_atom_site_refinement_flags_occupancy
_atom_site_disorder_assembly
_atom_site_disorder_group
Ta1 Ta 0.78311(2) 0.01545(2) 0.83584(2) 0.00986(3) Uani 1 1 d . U . . .
H H 0.882(4) -0.035(3) 0.7903(17) 0.029(12) Uiso 1 1 d . . . . .
HA H 0.802(4) -0.083(3) 0.8725(17) 0.030(12) Uiso 1 1 d . . . . .
Ta2 Ta 0.17915(2) -0.23667(2) 0.86170(2) 0.01041(3) Uani 1 1 d . U . . .
HB H 0.267(4) -0.329(3) 0.8573(17) 0.027(11) Uiso 1 1 d . . . . .
HC H 0.084(4) -0.292(3) 0.8160(18) 0.036(12) Uiso 1 1 d . . . . .
K1 K 0.38884(7) -0.00773(5) 0.74743(3) 0.01622(14) Uani 1 1 d . U . . .
K2 K 0.12054(7) 0.29309(5) 0.70497(3) 0.01583(14) Uani 1 1 d . U . . .
K3 K 1.00879(7) 0.24127(5) 0.94771(3) 0.01871(15) Uani 1 1 d . U . . .
K4 K 1.09745(7) 0.54019(5) 0.81608(3) 0.01859(15) Uani 1 1 d . U . . .
O1 O 0.4722(9) -0.0604(5) 0.6436(3) 0.0424(14) Uani 0.743(8) 1 d D U P A 1
O2 O 1.222(2) 0.1703(12) 0.9863(9) 0.034(3) Uani 0.333(11) 1 d D U P B 1
O2A O 1.2269(10) 0.1871(6) 0.9757(5) 0.039(2) Uani 0.667(11) 1 d D U P B 2
C01 C 0.6634(3) -0.0428(2) 0.75640(14) 0.0150(6) Uani 1 1 d . U . . .
H01 H 0.6930 -0.0768 0.7256 0.018 Uiso 1 1 calc R . . . .
C02 C 0.6175(3) -0.0758(2) 0.80789(14) 0.0146(6) Uani 1 1 d . U . . .
H02 H 0.6120 -0.1357 0.8175 0.018 Uiso 1 1 calc R . . . .
C03 C 0.5802(3) -0.0047(2) 0.84396(14) 0.0146(6) Uani 1 1 d . U . . .
H03 H 0.5462 -0.0087 0.8812 0.018 Uiso 1 1 calc R . . . .
C04 C 0.6051(3) 0.0747(2) 0.81182(14) 0.0146(6) Uani 1 1 d . U . . .
H04 H 0.5891 0.1323 0.8244 0.018 Uiso 1 1 calc R . . . .
C05 C 0.6585(3) 0.0512(2) 0.75750(14) 0.0152(6) Uani 1 1 d . U . . .
H05 H 0.6850 0.0898 0.7284 0.018 Uiso 1 1 calc R . . . .
C06 C 0.9781(3) 0.0631(2) 0.86759(15) 0.0185(7) Uani 1 1 d . U . . .
H06 H 1.0504 0.0383 0.8545 0.022 Uiso 1 1 calc R . . . .
C07 C 0.9163(3) 0.0381(2) 0.91792(15) 0.0198(7) Uani 1 1 d . U . . .
H07 H 0.9405 -0.0061 0.9440 0.024 Uiso 1 1 calc R . . . .
C08 C 0.8126(3) 0.0898(2) 0.92303(14) 0.0175(7) Uani 1 1 d . U . . .
H08 H 0.7546 0.0857 0.9524 0.021 Uiso 1 1 calc R . . . .
C09 C 0.8118(3) 0.1505(2) 0.87477(14) 0.0163(7) Uani 1 1 d . U . . .
H09 H 0.7542 0.1946 0.8678 0.020 Uiso 1 1 calc R . . . .
C10 C 0.9133(3) 0.1320(2) 0.83955(15) 0.0171(7) Uani 1 1 d . U . . .
H10 H 0.9337 0.1599 0.8045 0.020 Uiso 1 1 calc R . . . .
C11 C 0.2360(3) -0.1915(2) 0.76546(14) 0.0188(7) Uani 1 1 d . U . . .
H11 H 0.2072 -0.2176 0.7310 0.023 Uiso 1 1 calc R . . . .
C12 C 0.1782(3) -0.1219(2) 0.79625(14) 0.0168(7) Uani 1 1 d . U . . .
H12 H 0.1047 -0.0950 0.7866 0.020 Uiso 1 1 calc R . . . .
C13 C 0.2550(3) -0.1015(2) 0.84489(14) 0.0169(7) Uani 1 1 d . U . . .
H13 H 0.2418 -0.0569 0.8724 0.020 Uiso 1 1 calc R . . . .
C14 C 0.3545(3) -0.1603(2) 0.84440(15) 0.0177(7) Uani 1 1 d . U . . .
H14 H 0.4173 -0.1630 0.8720 0.021 Uiso 1 1 calc R . . . .
C15 C 0.3411(3) -0.2142(2) 0.79444(15) 0.0198(7) Uani 1 1 d . U . . .
H15 H 0.3950 -0.2583 0.7828 0.024 Uiso 1 1 calc R . . . .
C16 C 0.8013(3) 0.2453(2) 1.03826(14) 0.0180(7) Uani 1 1 d . U . . .
H16 H 0.7244 0.2429 1.0211 0.022 Uiso 1 1 calc R . . . .
C17 C 0.8743(3) 0.1720(2) 1.05485(13) 0.0156(6) Uani 1 1 d . U . . .
H17 H 0.8542 0.1124 1.0497 0.019 Uiso 1 1 calc R . . . .
C18 C 0.9829(3) 0.2044(2) 1.08059(13) 0.0150(6) Uani 1 1 d . U . . .
H18 H 1.0466 0.1709 1.0960 0.018 Uiso 1 1 calc R . . . .
C19 C 0.9753(3) 0.2977(2) 1.07813(13) 0.0163(7) Uani 1 1 d . U . . .
H19 H 1.0347 0.3367 1.0918 0.020 Uiso 1 1 calc R . . . .
C20 C 0.8669(3) 0.3225(2) 1.05254(13) 0.0169(7) Uani 1 1 d . U . . .
H20 H 0.8413 0.3805 1.0458 0.020 Uiso 1 1 calc R . . . .
C21 C 0.3376(3) 0.1933(2) 0.74864(16) 0.0213(7) Uani 1 1 d . U . . .
H21 H 0.3980 0.2301 0.7638 0.026 Uiso 1 1 calc R . . . .
C22 C 0.3249(3) 0.1668(2) 0.69067(16) 0.0222(7) Uani 1 1 d . U . . .
H22 H 0.3757 0.1827 0.6600 0.027 Uiso 1 1 calc R . . . .
C23 C 0.2240(3) 0.1127(2) 0.68623(16) 0.0206(7) Uani 1 1 d . U . . .
H23 H 0.1950 0.0856 0.6522 0.025 Uiso 1 1 calc R . . . .
C24 C 0.1737(3) 0.1061(2) 0.74187(15) 0.0193(7) Uani 1 1 d . U . . .
H24 H 0.1045 0.0741 0.7516 0.023 Uiso 1 1 calc R . . . .
C25 C 0.2438(3) 0.1550(2) 0.77981(15) 0.0204(7) Uani 1 1 d . U . . .
H25 H 0.2306 0.1613 0.8199 0.024 Uiso 1 1 calc R . . . .
C26 C 0.9502(4) 0.3999(3) 0.87238(16) 0.0288(9) Uani 1 1 d . U . . .
H26 H 0.8687 0.4037 0.8614 0.035 Uiso 1 1 calc R . . . .
C27 C 1.0380(5) 0.3528(2) 0.84413(17) 0.0347(10) Uani 1 1 d . U . . .
H27 H 1.0266 0.3186 0.8105 0.042 Uiso 1 1 calc R . . . .
C28 C 1.1449(4) 0.3642(3) 0.8736(2) 0.0365(10) Uani 1 1 d . U . . .
H28 H 1.2193 0.3393 0.8637 0.044 Uiso 1 1 calc R . . . .
C29 C 1.1239(4) 0.4195(2) 0.92090(17) 0.0279(8) Uani 1 1 d . U . . .
H29 H 1.1813 0.4385 0.9483 0.033 Uiso 1 1 calc R . . . .
C30 C 1.0035(4) 0.4410(2) 0.92004(15) 0.0228(8) Uani 1 1 d . U . . .
H30 H 0.9643 0.4772 0.9470 0.027 Uiso 1 1 calc R . . . .
C31 C 0.4107(9) -0.1315(6) 0.6103(3) 0.069(2) Uani 0.743(8) 1 d D U P A 1
H31A H 0.3463 -0.1586 0.6329 0.082 Uiso 0.743(8) 1 calc R . P A 1
H31B H 0.4675 -0.1770 0.5980 0.082 Uiso 0.743(8) 1 calc R . P A 1
C32 C 0.3570(9) -0.0769(6) 0.5546(3) 0.075(2) Uani 0.743(8) 1 d D U P A 1
H32A H 0.2689 -0.0760 0.5550 0.091 Uiso 0.743(8) 1 calc R . P A 1
H32B H 0.3839 -0.1026 0.5179 0.091 Uiso 0.743(8) 1 calc R . P A 1
C33 C 0.4123(8) 0.0223(6) 0.5637(3) 0.061(2) Uani 0.743(8) 1 d D U P A 1
H33A H 0.3491 0.0624 0.5768 0.073 Uiso 0.743(8) 1 calc R . P A 1
H33B H 0.4435 0.0444 0.5267 0.073 Uiso 0.743(8) 1 calc R . P A 1
C34 C 0.521(2) 0.0178(16) 0.6124(11) 0.0493(18) Uani 0.257(8) 1 d D U P A 1
H34A H 0.5998 0.0065 0.5951 0.059 Uiso 0.257(8) 1 calc R . P A 1
H34B H 0.5248 0.0703 0.6370 0.059 Uiso 0.257(8) 1 calc R . P A 1
C35 C 1.2849(15) 0.2277(17) 1.0251(12) 0.052(3) Uani 0.333(11) 1 d D U P B 1
H35A H 1.2770 0.2061 1.0650 0.062 Uiso 0.333(11) 1 calc R . P B 1
H35B H 1.2488 0.2864 1.0232 0.062 Uiso 0.333(11) 1 calc R . P B 1
C35A C 1.2968(9) 0.2449(7) 1.0112(6) 0.052(3) Uani 0.667(11) 1 d D U P B 2
H35C H 1.2495 0.2663 1.0440 0.062 Uiso 0.667(11) 1 calc R . P B 2
H35D H 1.3247 0.2954 0.9886 0.062 Uiso 0.667(11) 1 calc R . P B 2
C36A C 1.4012(8) 0.1908(6) 1.0321(4) 0.061(2) Uani 0.667(11) 1 d D U P B 2
H36A H 1.4750 0.2258 1.0344 0.073 Uiso 0.667(11) 1 calc R . P B 2
H36B H 1.3853 0.1649 1.0703 0.073 Uiso 0.667(11) 1 calc R . P B 2
C36 C 1.4155(14) 0.2337(13) 1.0101(9) 0.061(2) Uani 0.333(11) 1 d D U P B 1
H36C H 1.4295 0.2753 0.9783 0.073 Uiso 0.333(11) 1 calc R . P B 1
H36D H 1.4650 0.2501 1.0438 0.073 Uiso 0.333(11) 1 calc R . P B 1
C37 C 1.438(2) 0.1407(17) 0.9917(18) 0.081(3) Uani 0.333(11) 1 d D U P B 1
H37A H 1.4720 0.1062 1.0237 0.097 Uiso 0.333(11) 1 calc R . P B 1
H37B H 1.4923 0.1384 0.9585 0.097 Uiso 0.333(11) 1 calc R . P B 1
C37A C 1.4094(11) 0.1214(10) 0.9860(8) 0.081(3) Uani 0.667(11) 1 d D U P B 2
H37C H 1.4480 0.0683 1.0013 0.097 Uiso 0.667(11) 1 calc R . P B 2
H37D H 1.4556 0.1427 0.9528 0.097 Uiso 0.667(11) 1 calc R . P B 2
C38 C 1.315(2) 0.1077(18) 0.9750(17) 0.060(2) Uani 0.333(11) 1 d D U P B 1
H38A H 1.3139 0.0931 0.9336 0.071 Uiso 0.333(11) 1 calc R . P B 1
H38B H 1.2982 0.0537 0.9968 0.071 Uiso 0.333(11) 1 calc R . P B 1
C38A C 1.2812(10) 0.1031(8) 0.9685(8) 0.060(2) Uani 0.667(11) 1 d D U P B 2
H38C H 1.2754 0.0830 0.9281 0.071 Uiso 0.667(11) 1 calc R . P B 2
H38D H 1.2445 0.0592 0.9940 0.071 Uiso 0.667(11) 1 calc R . P B 2
C34A C 0.5069(9) -0.0042(6) 0.6054(4) 0.0493(18) Uani 0.743(8) 1 d D U P A 2
H34C H 0.5832 -0.0206 0.5874 0.059 Uiso 0.743(8) 1 calc R . P A 2
H34D H 0.5099 0.0546 0.6227 0.059 Uiso 0.743(8) 1 calc R . P A 2
C31A C 0.461(3) -0.1703(15) 0.6324(9) 0.069(2) Uani 0.257(8) 1 d D U P A 2
H31C H 0.4085 -0.2073 0.6558 0.082 Uiso 0.257(8) 1 calc R . P A 2
H31D H 0.5432 -0.1937 0.6297 0.082 Uiso 0.257(8) 1 calc R . P A 2
O1A O 0.452(3) -0.0734(13) 0.6425(10) 0.0424(14) Uani 0.257(8) 1 d D U P A 2
C32A C 0.403(3) -0.1320(16) 0.5718(10) 0.075(2) Uani 0.257(8) 1 d D U P A 2
H32C H 0.3239 -0.1592 0.5664 0.091 Uiso 0.257(8) 1 calc R . P A 2
H32D H 0.4535 -0.1518 0.5396 0.091 Uiso 0.257(8) 1 calc R . P A 2
C33A C 0.3863(17) -0.0247(16) 0.5659(10) 0.061(2) Uani 0.257(8) 1 d D U P A 2
H33C H 0.3928 -0.0037 0.5258 0.073 Uiso 0.257(8) 1 calc R . P A 2
H33D H 0.3122 -0.0031 0.5836 0.073 Uiso 0.257(8) 1 calc R . P A 2

loop_
_atom_site_aniso_label
_atom_site_aniso_U_11
_atom_site_aniso_U_22
_atom_site_aniso_U_33
_atom_site_aniso_U_23
_atom_site_aniso_U_13
_atom_site_aniso_U_12
Ta1 0.01059(7) 0.00840(6) 0.01057(6) -0.00054(4) -0.00051(4) -0.00017(5)
Ta2 0.01179(7) 0.00843(6) 0.01101(6) -0.00073(4) 0.00060(4) -0.00164(5)
K1 0.0136(4) 0.0138(3) 0.0212(3) 0.0031(3) -0.0017(3) 0.0010(3)
K2 0.0156(4) 0.0110(3) 0.0209(3) 0.0015(3) -0.0020(3) 0.0010(3)
K3 0.0255(4) 0.0162(3) 0.0145(3) -0.0003(3) 0.0031(3) -0.0069(3)
K4 0.0268(4) 0.0111(3) 0.0180(3) -0.0020(3) 0.0060(3) -0.0038(3)
O1 0.034(4) 0.057(3) 0.0363(17) -0.0183(17) 0.0004(18) -0.006(2)
O2 0.036(4) 0.024(5) 0.041(7) 0.011(4) -0.004(4) -0.001(4)
O2A 0.037(3) 0.029(4) 0.050(5) 0.008(3) -0.006(3) 0.002(3)
C01 0.0130(16) 0.0161(15) 0.0159(14) -0.0037(11) -0.0038(12) -0.0007(12)
C02 0.0108(16) 0.0131(15) 0.0200(15) -0.0003(11) -0.0034(12) -0.0036(12)
C03 0.0126(16) 0.0158(15) 0.0156(14) -0.0009(11) 0.0009(11) -0.0010(12)
C04 0.0115(16) 0.0149(15) 0.0175(14) -0.0012(11) -0.0023(12) 0.0019(12)
C05 0.0131(16) 0.0160(15) 0.0165(14) 0.0035(12) -0.0020(12) 0.0011(12)
C06 0.0131(16) 0.0176(16) 0.0248(16) -0.0082(13) -0.0032(13) -0.0008(13)
C07 0.0241(19) 0.0154(16) 0.0198(15) -0.0041(12) -0.0099(13) 0.0008(13)
C08 0.0211(18) 0.0171(16) 0.0144(14) -0.0057(12) -0.0016(12) -0.0028(13)
C09 0.0172(17) 0.0115(15) 0.0203(15) -0.0049(12) -0.0015(12) -0.0002(12)
C10 0.0153(17) 0.0140(15) 0.0218(16) -0.0028(12) -0.0024(12) -0.0024(12)
C11 0.0223(19) 0.0170(16) 0.0171(15) 0.0014(12) 0.0057(13) -0.0071(13)
C12 0.0198(18) 0.0142(15) 0.0164(15) 0.0028(12) 0.0011(12) -0.0034(13)
C13 0.0217(18) 0.0117(15) 0.0174(15) -0.0003(11) 0.0004(12) -0.0031(13)
C14 0.0157(17) 0.0161(16) 0.0213(16) 0.0035(12) 0.0008(12) -0.0051(13)
C15 0.0198(18) 0.0147(16) 0.0252(17) 0.0008(13) 0.0091(13) -0.0023(13)
C16 0.0210(18) 0.0192(17) 0.0137(14) -0.0011(12) -0.0023(12) -0.0007(13)
C17 0.0198(17) 0.0143(15) 0.0127(14) -0.0023(11) 0.0001(12) -0.0020(13)
C18 0.0162(17) 0.0161(15) 0.0128(14) -0.0001(11) 0.0001(12) 0.0008(13)
C19 0.0195(18) 0.0152(15) 0.0144(14) -0.0017(12) 0.0043(12) -0.0052(13)
C20 0.0241(19) 0.0144(15) 0.0122(14) 0.0037(11) 0.0037(12) 0.0008(13)
C21 0.0157(17) 0.0173(17) 0.0308(18) 0.0028(13) -0.0025(14) 0.0006(13)
C22 0.0216(19) 0.0186(17) 0.0263(17) 0.0079(13) 0.0049(14) 0.0088(14)
C23 0.0190(18) 0.0182(17) 0.0246(16) 0.0036(13) -0.0026(13) 0.0069(14)
C24 0.0147(17) 0.0151(16) 0.0279(17) 0.0070(13) -0.0014(13) 0.0020(13)
C25 0.0218(19) 0.0185(17) 0.0209(16) 0.0057(13) 0.0024(13) 0.0052(14)
C26 0.036(2) 0.0231(18) 0.0274(18) 0.0069(14) -0.0008(16) -0.0146(16)
C27 0.070(3) 0.0142(17) 0.0206(18) -0.0013(13) 0.0174(17) -0.0131(18)
C28 0.043(3) 0.0170(18) 0.050(2) 0.0129(16) 0.0242(19) 0.0013(17)
C29 0.030(2) 0.0183(18) 0.035(2) 0.0080(14) -0.0026(16) -0.0077(15)
C30 0.037(2) 0.0114(16) 0.0203(16) -0.0015(12) 0.0067(14) -0.0015(14)
C31 0.079(6) 0.081(4) 0.046(4) -0.025(3) -0.004(3) -0.013(3)
C32 0.069(6) 0.106(6) 0.051(4) -0.019(4) -0.008(3) -0.023(4)
C33 0.049(4) 0.098(6) 0.036(3) -0.015(3) 0.010(3) -0.002(4)
C34 0.045(4) 0.069(5) 0.034(3) -0.019(3) 0.005(2) -0.006(3)
C35 0.035(3) 0.046(5) 0.074(7) -0.008(4) -0.012(3) 0.000(3)
C35A 0.035(3) 0.046(5) 0.074(7) -0.008(4) -0.012(3) 0.000(3)
C36A 0.040(3) 0.071(5) 0.070(5) 0.019(3) -0.007(3) 0.005(3)
C36 0.040(3) 0.071(5) 0.070(5) 0.019(3) -0.007(3) 0.005(3)
C37 0.050(5) 0.085(6) 0.106(6) -0.009(5) -0.008(5) 0.024(4)
C37A 0.050(5) 0.085(6) 0.106(6) -0.009(5) -0.008(5) 0.024(4)
C38 0.060(6) 0.041(3) 0.078(5) 0.004(3) -0.010(5) 0.015(4)
C38A 0.060(6) 0.041(3) 0.078(5) 0.004(3) -0.010(5) 0.015(4)
C34A 0.045(4) 0.069(5) 0.034(3) -0.019(3) 0.005(2) -0.006(3)
C31A 0.079(6) 0.081(4) 0.046(4) -0.025(3) -0.004(3) -0.013(3)
O1A 0.034(4) 0.057(3) 0.0363(17) -0.0183(17) 0.0004(18) -0.006(2)
C32A 0.069(6) 0.106(6) 0.051(4) -0.019(4) -0.008(3) -0.023(4)
C33A 0.049(4) 0.098(6) 0.036(3) -0.015(3) 0.010(3) -0.002(4)

loop_
_atom_type_symbol
_atom_type_description
_atom_type_scat_dispersion_real
_atom_type_scat_dispersion_imag
_atom_type_scat_source
C C 0.0033 0.0016 'International Tables Vol C Tables 4.2.6.8 and 6.1.1.4'
H H 0.0000 0.0000 'International Tables Vol C Tables 4.2.6.8 and 6.1.1.4'
K K 0.2009 0.2494 'International Tables Vol C Tables 4.2.6.8 and 6.1.1.4'
O O 0.0106 0.0060 'International Tables Vol C Tables 4.2.6.8 and 6.1.1.4'
Ta Ta -0.7052 6.5227 'International Tables Vol C Tables 4.2.6.8 and 6.1.1.4'

loop_
_geom_angle_atom_site_label_1
_geom_angle_atom_site_label_2
_geom_angle_atom_site_label_3
_geom_angle
_geom_angle_site_symmetry_1
_geom_angle_site_symmetry_3
H Ta1 HA 80.6(19) . .
K2 Ta1 H 40.6(14) 2_646 .
K2 Ta1 HA 45.0(13) 2_646 .
K2 Ta1 K4 75.473(16) 2_646 2_746
K4 Ta1 H 40.6(14) 2_746 .
K4 Ta1 HA 119.7(13) 2_746 .
C01 Ta1 H 74.2(14) . .
C01 Ta1 HA 96.5(14) . .
C01 Ta1 K2 68.27(8) . 2_646
C01 Ta1 K4 62.12(8) . 2_746
C02 Ta1 H 94.4(14) . .
C02 Ta1 HA 73.5(14) . .
C02 Ta1 K2 67.80(8) . 2_646
C02 Ta1 K4 94.90(8) . 2_746
C02 Ta1 C01 33.52(11) . .
C02 Ta1 C06 162.10(12) . .
C02 Ta1 C07 139.43(12) . .
C03 Ta1 H 129.3(14) . .
C03 Ta1 HA 87.6(14) . .
C03 Ta1 K2 100.83(8) . 2_646
C03 Ta1 K4 116.43(8) . 2_746
C03 Ta1 C01 58.36(11) . .
C03 Ta1 C02 35.45(11) . .
C03 Ta1 C05 60.85(12) . .
C03 Ta1 C06 155.15(11) . .
C03 Ta1 C07 123.68(12) . .
C03 Ta1 C08 97.30(12) . .
C03 Ta1 C10 136.45(12) . .
C04 Ta1 H 127.1(14) . .
C04 Ta1 HA 124.7(14) . .
C04 Ta1 K2 124.53(8) . 2_646
C04 Ta1 K4 92.80(8) . 2_746
C04 Ta1 C01 58.78(12) . .
C04 Ta1 C02 59.35(12) . .
C04 Ta1 C03 37.19(12) . .
C04 Ta1 C05 36.50(11) . .
C04 Ta1 C06 138.54(12) . .
C04 Ta1 C07 132.08(12) . .
C04 Ta1 C08 97.76(12) . .
C04 Ta1 C09 81.57(12) . .
C04 Ta1 C10 104.75(12) . .
C05 Ta1 H 90.8(14) . .
C05 Ta1 HA 130.2(14) . .
C05 Ta1 K2 100.97(8) . 2_646
C05 Ta1 K4 58.08(8) . 2_746
C05 Ta1 C01 35.00(11) . .
C05 Ta1 C02 58.33(11) . .
C05 Ta1 C06 134.20(12) . .
C05 Ta1 C07 158.28(12) . .
C06 Ta1 H 74.6(14) . .
C06 Ta1 HA 90.6(14) . .
C06 Ta1 K2 95.24(8) . 2_646
C06 Ta1 K4 85.82(8) . 2_746
C06 Ta1 C01 146.33(12) . .
C06 Ta1 C07 33.93(12) . .
C07 Ta1 H 98.5(14) . .
C07 Ta1 HA 71.0(14) . .
C07 Ta1 K2 98.80(8) . 2_646
C07 Ta1 K4 119.48(9) . 2_746
C07 Ta1 C01 166.60(11) . .
C08 Ta1 H 131.2(14) . .
C08 Ta1 HA 89.2(13) . .
C08 Ta1 K2 129.01(9) . 2_646
C08 Ta1 K4 134.71(9) . 2_746
C08 Ta1 C01 154.54(12) . .
C08 Ta1 C02 128.17(12) . .
C08 Ta1 C05 129.29(12) . .
C08 Ta1 C06 57.88(12) . .
C08 Ta1 C07 34.33(12) . .
C09 Ta1 H 123.9(14) . .
C09 Ta1 HA 125.3(13) . .
C09 Ta1 K2 153.76(9) . 2_646
C09 Ta1 K4 103.10(9) . 2_746
C09 Ta1 C01 134.91(12) . .
C09 Ta1 C02 137.69(12) . .
C09 Ta1 C03 103.01(12) . .
C09 Ta1 C05 100.09(12) . .
C09 Ta1 C06 58.69(12) . .
C09 Ta1 C07 58.49(12) . .
C09 Ta1 C08 36.68(12) . .
C09 Ta1 C10 36.43(12) . .
C10 Ta1 H 87.5(14) . .
C10 Ta1 HA 125.4(14) . .
C10 Ta1 K2 122.46(9) . 2_646
C10 Ta1 K4 74.30(9) . 2_746
C10 Ta1 C01 130.94(12) . .
C10 Ta1 C02 160.94(12) . .
C10 Ta1 C05 102.73(12) . .
C10 Ta1 C06 35.29(12) . .
C10 Ta1 C07 58.45(12) . .
C10 Ta1 C08 60.41(12) . .
HB Ta2 HC 85(2) . .
K2 Ta2 HB 126.3(14) 2_546 .
K2 Ta2 HC 41.3(15) 2_546 .
K4 Ta2 HB 50.7(14) 1_445 .
K4 Ta2 HC 38.6(15) 1_445 .
K4 Ta2 K2 76.910(17) 1_445 2_546
C11 Ta2 HB 91.4(13) . .
C11 Ta2 HC 74.9(14) . .
C11 Ta2 K2 79.97(9) . 2_546
C11 Ta2 K4 93.89(8) . 1_445
C11 Ta2 C15 33.43(12) . .
C11 Ta2 C20 163.97(12) . 3_657
C12 Ta2 HB 125.4(13) . .
C12 Ta2 HC 88.2(14) . .
C12 Ta2 K2 68.66(9) . 2_546
C12 Ta2 K4 120.98(8) . 1_445
C12 Ta2 C11 35.20(12) . .
C12 Ta2 C14 60.36(13) . .
C12 Ta2 C15 58.15(13) . .
C12 Ta2 C16 133.84(12) . 3_657
C12 Ta2 C19 132.06(13) . 3_657
C12 Ta2 C20 159.99(12) . 3_657
C13 Ta2 HB 121.3(14) . .
C13 Ta2 HC 124.9(14) . .
C13 Ta2 K2 98.91(9) . 2_546
C13 Ta2 K4 152.48(8) . 1_445
C13 Ta2 C11 58.72(12) . .
C13 Ta2 C12 36.67(12) . .
C13 Ta2 C14 36.33(12) . .
C13 Ta2 C15 58.54(12) . .
C13 Ta2 C16 100.96(12) . 3_657
C13 Ta2 C18 101.54(12) . 3_657
C13 Ta2 C19 136.14(12) . 3_657
C13 Ta2 C20 135.39(11) . 3_657
C14 Ta2 HB 85.2(14) . .
C14 Ta2 HC 131.5(15) . .
C14 Ta2 K2 129.00(9) . 2_546
C14 Ta2 K4 128.66(9) . 1_445
C14 Ta2 C11 57.92(12) . .
C14 Ta2 C15 34.91(12) . .
C14 Ta2 C16 97.34(12) . 3_657
C14 Ta2 C19 154.64(12) . 3_657
C14 Ta2 C20 126.58(12) . 3_657
C15 Ta2 HB 69.3(13) . .
C15 Ta2 HC 97.9(15) . .
C15 Ta2 K2 113.21(9) . 2_546
C15 Ta2 K4 97.62(8) . 1_445
C15 Ta2 C20 139.76(12) . 3_657
C16 Ta2 HB 87.9(13) 3_657 .
C16 Ta2 HC 129.7(15) 3_657 .
C16 Ta2 K2 119.86(9) 3_657 2_546
C16 Ta2 K4 104.65(8) 3_657 1_445
C16 Ta2 C11 155.19(13) 3_657 .
C16 Ta2 C15 125.63(13) 3_657 .
C16 Ta2 C19 57.75(12) 3_657 3_657
C16 Ta2 C20 34.76(12) 3_657 3_657
C17 Ta2 HB 124.5(13) 3_657 .
C17 Ta2 HC 125.1(15) 3_657 .
C17 Ta2 K2 93.25(9) 3_657 2_546
C17 Ta2 K4 125.80(9) 3_657 1_445
C17 Ta2 C11 137.32(12) 3_657 .
C17 Ta2 C12 103.10(12) 3_657 .
C17 Ta2 C13 81.30(12) 3_657 .
C17 Ta2 C14 99.05(12) 3_657 .
C17 Ta2 C15 133.84(12) 3_657 .
C17 Ta2 C16 36.56(12) 3_657 3_657
C17 Ta2 C18 36.63(12) 3_657 3_657
C17 Ta2 C19 58.69(12) 3_657 3_657
C17 Ta2 C20 58.70(12) 3_657 3_657
C18 Ta2 HB 131.3(14) 3_657 .
C18 Ta2 HC 88.5(15) 3_657 .
C18 Ta2 K2 60.23(8) 3_657 2_546
C18 Ta2 K4 99.74(8) 3_657 1_445
C18 Ta2 C11 133.04(12) 3_657 .
C18 Ta2 C12 102.47(12) 3_657 .
C18 Ta2 C14 131.27(12) 3_657 .
C18 Ta2 C15 159.08(12) 3_657 .
C18 Ta2 C16 60.37(12) 3_657 3_657
C18 Ta2 C19 35.16(12) 3_657 3_657
C18 Ta2 C20 58.23(12) 3_657 3_657
C19 Ta2 HB 97.5(14) 3_657 .
C19 Ta2 HC 73.9(15) 3_657 .
C19 Ta2 K2 68.81(8) 3_657 2_546
C19 Ta2 K4 68.28(8) 3_657 1_445
C19 Ta2 C11 146.60(12) 3_657 .
C19 Ta2 C15 165.31(11) 3_657 .
C19 Ta2 C20 33.47(12) 3_657 3_657
C20 Ta2 HB 74.5(13) 3_657 .
C20 Ta2 HC 96.0(15) 3_657 .
C20 Ta2 K2 102.03(9) 3_657 2_546
C20 Ta2 K4 71.37(8) 3_657 1_445
O1 K1 C01 70.2(2) . .
O1 K1 C02 90.6(2) . .
O1 K1 C03 113.9(2) . .
O1 K1 C04 105.9(2) . .
O1 K1 C13 133.28(16) . .
O1 K1 C21 111.44(19) . .
O1 K1 C22 87.7(2) . .
O1 K1 C23 88.8(2) . .
O1 K1 C24 114.9(2) . .
O1 K1 C25 130.2(2) . .
C01 K1 C21 110.38(10) . .
C02 K1 C01 25.97(8) . .
C02 K1 C04 43.84(9) . .
C02 K1 C21 118.61(9) . .
C03 K1 C01 43.74(9) . .
C03 K1 C02 26.92(8) . .
C03 K1 C04 27.19(8) . .
C03 K1 C21 96.02(9) . .
C04 K1 C01 43.49(9) . .
C04 K1 C21 74.80(9) . .
C13 K1 C01 110.86(9) . .
C13 K1 C02 85.24(9) . .
C13 K1 C03 79.34(9) . .
C13 K1 C04 102.75(9) . .
C13 K1 C21 111.23(10) . .
C22 K1 C01 113.89(10) . .
C22 K1 C02 132.79(10) . .
C22 K1 C03 117.17(10) . .
C22 K1 C04 91.71(10) . .
C22 K1 C13 127.53(10) . .
C22 K1 C21 26.26(9) . .
C22 K1 C25 43.44(9) . .
C23 K1 C01 138.34(10) . .
C23 K1 C02 159.66(10) . .
C23 K1 C03 139.78(10) . .
C23 K1 C04 117.19(10) . .
C23 K1 C13 109.66(10) . .
C23 K1 C21 43.82(10) . .
C23 K1 C22 26.87(10) . .
C23 K1 C24 27.55(9) . .
C23 K1 C25 44.16(10) . .
C24 K1 C01 153.99(10) . .
C24 K1 C02 152.24(10) . .
C24 K1 C03 125.42(10) . .
C24 K1 C04 114.24(10) . .
C24 K1 C13 84.62(10) . .
C24 K1 C21 43.61(10) . .
C24 K1 C22 44.21(10) . .
C24 K1 C25 26.54(10) . .
C25 K1 C01 130.17(10) . .
C25 K1 C02 126.96(10) . .
C25 K1 C03 100.16(9) . .
C25 K1 C04 87.98(10) . .
C25 K1 C13 86.44(10) . .
C25 K1 C21 26.21(9) . .
O1A K1 C01 74.6(8) . .
O1A K1 C02 93.4(8) . .
O1A K1 C03 117.9(8) . .
O1A K1 C04 111.8(7) . .
O1A K1 C13 127.8(3) . .
O1A K1 C21 114.8(4) . .
O1A K1 C22 90.1(5) . .
O1A K1 C23 88.2(7) . .
O1A K1 C24 113.1(7) . .
O1A K1 C25 131.1(6) . .
Ta1 K2 Ta2 105.762(17) 2_656 2_556
Ta1 K2 K4 53.196(13) 2_656 1_455
Ta1 K2 K4 154.66(2) 2_656 2_646
Ta2 K2 K4 106.25(2) 2_556 1_455
Ta2 K2 K4 51.355(13) 2_556 2_646
K4 K2 K4 136.212(18) 1_455 2_646
C18 K2 Ta1 84.26(6) 4_465 2_656
C18 K2 Ta2 38.14(6) 4_465 2_556
C18 K2 K4 70.70(6) 4_465 2_646
C18 K2 K4 117.27(6) 4_465 1_455
C18 K2 C27 133.49(11) 4_465 1_455
C21 K2 Ta1 108.32(7) . 2_656
C21 K2 Ta2 142.67(7) . 2_556
C21 K2 K4 91.94(7) . 2_646
C21 K2 K4 106.10(7) . 1_455
C21 K2 C18 132.23(9) . 4_465
C21 K2 C24 43.90(10) . .
C21 K2 C25 26.72(10) . .
C21 K2 C27 92.41(11) . 1_455
C22 K2 Ta1 109.86(8) . 2_656
C22 K2 Ta2 124.03(8) . 2_556
C22 K2 K4 129.61(8) . 1_455
C22 K2 K4 81.40(8) . 2_646
C22 K2 C18 105.32(9) . 4_465
C22 K2 C21 26.91(10) . .
C22 K2 C23 26.84(10) . .
C22 K2 C24 44.03(10) . .
C22 K2 C25 43.87(10) . .
C22 K2 C27 118.52(11) . 1_455
C23 K2 Ta1 133.70(8) . 2_656
C23 K2 Ta2 100.03(7) . 2_556
C23 K2 K4 54.56(7) . 2_646
C23 K2 K4 148.97(7) . 1_455
C23 K2 C18 93.61(9) . 4_465
C23 K2 C21 44.15(10) . .
C23 K2 C24 26.92(9) . .
C23 K2 C25 43.81(10) . .
C23 K2 C27 118.49(10) . 1_455
C24 K2 Ta1 151.76(7) . 2_656
C24 K2 Ta2 100.09(7) . 2_556
C24 K2 K4 129.10(7) . 1_455
C24 K2 K4 48.74(7) . 2_646
C24 K2 C18 110.44(9) . 4_465
C24 K2 C25 26.35(10) . .
C24 K2 C27 92.29(10) . 1_455
C25 K2 Ta1 130.63(8) . 2_656
C25 K2 Ta2 123.59(8) . 2_556
C25 K2 K4 73.37(7) . 2_646
C25 K2 K4 106.30(7) . 1_455
C25 K2 C18 135.87(9) . 4_465
C25 K2 C27 77.25(10) . 1_455
C27 K2 Ta1 94.30(6) 1_455 2_656
C27 K2 Ta2 99.84(9) 1_455 2_556
C27 K2 K4 41.18(6) 1_455 1_455
C27 K2 K4 100.03(7) 1_455 2_646
O2 K3 C09 127.5(5) . .
O2 K3 C16 115.6(4) . .
O2 K3 C17 91.7(4) . .
O2 K3 C18 72.5(5) . .
O2 K3 C19 84.7(5) . .
O2 K3 C26 132.7(4) . .
O2 K3 C27 112.8(4) . .
O2 K3 C28 89.5(4) . .
O2 K3 C29 93.0(4) . .
O2 K3 C30 117.8(4) . .
O2A K3 C09 130.0(2) . .
O2A K3 C16 121.8(2) . .
O2A K3 C17 98.6(2) . .
O2A K3 C18 78.3(2) . .
O2A K3 C19 88.2(3) . .
O2A K3 C26 125.4(2) . .
O2A K3 C27 105.7(2) . .
O2A K3 C28 82.2(2) . .
O2A K3 C29 86.6(2) . .
O2A K3 C30 111.8(2) . .
C09 K3 C16 81.12(9) . .
C09 K3 C17 86.23(9) . .
C09 K3 C18 112.46(9) . .
C09 K3 C19 123.59(9) . .
C09 K3 C30 108.40(10) . .
C16 K3 C18 43.62(9) . .
C16 K3 C19 42.63(9) . .
C17 K3 C16 26.66(9) . .
C17 K3 C18 26.62(9) . .
C17 K3 C19 42.95(9) . .
C17 K3 C30 119.39(10) . .
C18 K3 C19 26.25(9) . .
C26 K3 C09 84.11(10) . .
C26 K3 C16 102.02(11) . .
C26 K3 C17 128.67(11) . .
C26 K3 C18 132.80(10) . .
C26 K3 C19 107.47(10) . .
C26 K3 C29 43.12(11) . .
C26 K3 C30 26.13(10) . .
C27 K3 C09 84.28(11) . .
C27 K3 C16 127.98(12) . .
C27 K3 C17 154.45(12) . .
C27 K3 C18 155.07(10) . .
C27 K3 C19 128.97(10) . .
C27 K3 C26 26.58(12) . .
C27 K3 C28 26.96(13) . .
C27 K3 C29 43.79(11) . .
C27 K3 C30 43.31(10) . .
C28 K3 C09 109.63(12) . .
C28 K3 C16 139.19(11) . .
C28 K3 C17 158.82(11) . .
C28 K3 C18 136.85(12) . .
C28 K3 C19 116.24(11) . .
C28 K3 C26 43.71(13) . .
C28 K3 C29 26.73(11) . .
C28 K3 C30 43.22(11) . .
C29 K3 C09 125.78(10) . .
C29 K3 C16 115.41(10) . .
C29 K3 C17 132.12(10) . .
C29 K3 C18 113.46(10) . .
C29 K3 C19 90.19(10) . .
C29 K3 C30 25.80(11) . .
C30 K3 C16 96.01(10) . .
C30 K3 C18 112.00(9) . .
C30 K3 C19 85.76(9) . .
Ta1 K4 K2 100.180(18) 2_756 2_656
Ta1 K4 K2 51.330(13) 2_756 1_655
Ta2 K4 Ta1 105.636(18) 1_665 2_756
Ta2 K4 K2 51.735(13) 1_665 2_656
Ta2 K4 K2 155.53(2) 1_665 1_655
K2 K4 K2 131.898(18) 1_655 2_656
C01 K4 Ta1 39.06(5) 2_756 2_756
C01 K4 Ta2 106.95(6) 2_756 1_665
C01 K4 K2 50.91(6) 2_756 1_655
C01 K4 K2 132.69(6) 2_756 2_656
C01 K4 C24 127.37(8) 2_756 2_656
C05 K4 Ta1 37.93(6) 2_756 2_756
C05 K4 Ta2 83.92(6) 2_756 1_665
C05 K4 K2 110.48(6) 2_756 2_656
C05 K4 K2 72.29(6) 2_756 1_655
C05 K4 C01 24.81(8) 2_756 2_756
C05 K4 C24 121.52(9) 2_756 2_656
C24 K4 Ta1 89.12(6) 2_656 2_756
C24 K4 Ta2 93.17(6) 2_656 1_665
C24 K4 K2 41.44(6) 2_656 2_656
C24 K4 K2 94.41(6) 2_656 1_655
C26 K4 Ta1 121.92(8) . 2_756
C26 K4 Ta2 132.23(8) . 1_665
C26 K4 K2 71.79(8) . 1_655
C26 K4 K2 110.76(9) . 2_656
C26 K4 C01 112.43(11) . 2_756
C26 K4 C05 137.11(11) . 2_756
C26 K4 C24 83.93(11) . 2_656
C26 K4 C27 26.61(12) . .
C26 K4 C28 43.52(13) . .
C26 K4 C29 43.62(11) . .
C26 K4 C30 26.73(10) . .
C27 K4 Ta1 100.64(7) . 2_756
C27 K4 Ta2 150.90(8) . 1_665
C27 K4 K2 134.86(10) . 2_656
C27 K4 K2 49.41(7) . 1_655
C27 K4 C01 85.83(11) . 2_756
C27 K4 C05 110.58(11) . 2_756
C27 K4 C24 99.59(12) . 2_656
C27 K4 C28 26.37(13) . .
C27 K4 C29 43.58(11) . .
C27 K4 C30 43.63(10) . .
C28 K4 Ta1 104.79(9) . 2_756
C28 K4 Ta2 130.63(10) . 1_665
C28 K4 K2 151.65(9) . 2_656
C28 K4 K2 60.36(9) . 1_655
C28 K4 C01 75.62(10) . 2_756
C28 K4 C05 97.53(11) . 2_756
C28 K4 C24 125.19(12) . 2_656
C28 K4 C29 26.56(11) . .
C29 K4 Ta1 129.94(8) . 2_756
C29 K4 Ta2 108.08(8) . 1_665
C29 K4 K2 129.76(8) . 2_656
C29 K4 K2 86.60(8) . 1_655
C29 K4 C01 95.38(10) . 2_756
C29 K4 C05 111.84(10) . 2_756
C29 K4 C24 124.19(11) . 2_656
C30 K4 Ta1 144.19(7) . 2_756
C30 K4 Ta2 108.83(7) . 1_665
C30 K4 K2 93.04(7) . 1_655
C30 K4 K2 108.53(8) . 2_656
C30 K4 C01 118.71(9) . 2_756
C30 K4 C05 137.85(10) . 2_756
C30 K4 C24 98.32(10) . 2_656
C30 K4 C28 43.38(11) . .
C30 K4 C29 26.25(11) . .
C31 O1 K1 120.9(6) . .
C31 O1 C34 119.9(11) . .
C34 O1 K1 108.6(14) . .
C35 O2 K3 112.3(13) . .
C35 O2 C38 100(2) . .
C38 O2 K3 145.7(17) . .
C35A O2A K3 116.3(6) . .
C38A O2A K3 129.9(8) . .
C38A O2A C35A 113.0(10) . .
Ta1 C01 K1 121.47(12) . .
Ta1 C01 K4 78.82(9) . 2_746
Ta1 C01 H01 125.2 . .
K1 C01 K4 132.68(11) . 2_746
K1 C01 H01 113.3 . .
K4 C01 H01 63.5 2_746 .
C02 C01 Ta1 72.05(18) . .
C02 C01 K1 75.56(19) . .
C02 C01 K4 148.1(2) . 2_746
C02 C01 H01 125.3 . .
C02 C01 C05 109.4(3) . .
C05 C01 Ta1 69.01(17) . .
C05 C01 K1 78.00(19) . .
C05 C01 K4 70.57(18) . 2_746
C05 C01 H01 125.3 . .
Ta1 C02 K1 124.05(13) . .
Ta1 C02 H02 123.5 . .
K1 C02 H02 112.2 . .
C01 C02 Ta1 74.43(19) . .
C01 C02 K1 78.47(19) . .
C01 C02 H02 125.3 . .
C01 C02 C03 109.4(3) . .
C03 C02 Ta1 68.34(18) . .
C03 C02 K1 76.31(19) . .
C03 C02 H02 125.3 . .
Ta1 C03 K1 128.53(13) . .
Ta1 C03 H03 119.2 . .
K1 C03 H03 112.1 . .
C02 C03 Ta1 76.20(19) . .
C02 C03 K1 76.76(18) . .
C02 C03 H03 126.9 . .
C02 C03 C04 106.2(3) . .
C04 C03 Ta1 69.64(19) . .
C04 C03 K1 77.12(18) . .
C04 C03 H03 126.9 . .
Ta1 C04 K1 129.74(13) . .
Ta1 C04 H04 118.0 . .
K1 C04 H04 112.2 . .
C03 C04 Ta1 73.16(19) . .
C03 C04 K1 75.69(18) . .
C03 C04 H04 125.7 . .
C05 C04 Ta1 75.10(19) . .
C05 C04 K1 78.83(19) . .
C05 C04 C03 108.6(3) . .
C05 C04 H04 125.7 . .
Ta1 C05 K1 123.58(13) . .
Ta1 C05 K4 83.99(10) . 2_746
Ta1 C05 H05 120.6 . .
K1 C05 K4 139.22(11) . 2_746
K1 C05 H05 115.5 . .
K4 C05 H05 52.2 2_746 .
C01 C05 Ta1 75.99(18) . .
C01 C05 K1 75.51(19) . .
C01 C05 K4 84.62(19) . 2_746
C01 C05 C04 106.3(3) . .
C01 C05 H05 126.8 . .
C04 C05 Ta1 68.40(18) . .
C04 C05 K1 74.54(19) . .
C04 C05 K4 146.0(2) . 2_746
C04 C05 H05 126.8 . .
Ta1 C06 K3 120.60(13) . .
Ta1 C06 H06 123.8 . .
K3 C06 H06 115.1 . .
C07 C06 Ta1 73.8(2) . .
C07 C06 K3 79.07(19) . .
C07 C06 H06 125.6 . .
C07 C06 C10 108.9(3) . .
C10 C06 Ta1 68.37(19) . .
C10 C06 K3 72.35(18) . .
C10 C06 H06 125.6 . .
Ta1 C07 K3 118.71(13) . .
Ta1 C07 H07 124.6 . .
K3 C07 H07 116.6 . .
C06 C07 Ta1 72.24(19) . .
C06 C07 K3 76.5(2) . .
C06 C07 H07 125.5 . .
C08 C07 Ta1 69.27(18) . .
C08 C07 K3 73.43(19) . .
C08 C07 C06 109.0(3) . .
C08 C07 H07 125.5 . .
Ta1 C08 K3 126.23(14) . .
Ta1 C08 H08 119.6 . .
K3 C08 H08 112.9 . .
C07 C08 Ta1 76.40(19) . .
C07 C08 K3 81.9(2) . .
C07 C08 H08 126.4 . .
C07 C08 C09 107.1(3) . .
C09 C08 Ta1 69.38(17) . .
C09 C08 K3 71.20(19) . .
C09 C08 H08 126.4 . .
Ta1 C09 K3 136.13(14) . .
Ta1 C09 H09 119.1 . .
K3 C09 H09 104.7 . .
C08 C09 Ta1 73.94(18) . .
C08 C09 K3 82.41(19) . .
C08 C09 H09 125.9 . .
C10 C09 Ta1 72.85(18) . .
C10 C09 K3 80.46(19) . .
C10 C09 C08 108.1(3) . .
C10 C09 H09 125.9 . .
Ta1 C10 K3 130.03(14) . .
Ta1 C10 H10 118.3 . .
K3 C10 H10 110.7 . .
C06 C10 Ta1 76.3(2) . .
C06 C10 K3 82.30(19) . .
C06 C10 C09 106.8(3) . .
C06 C10 H10 126.6 . .
C09 C10 Ta1 70.72(19) . .
C09 C10 K3 73.24(18) . .
C09 C10 H10 126.6 . .
Ta2 C11 K1 119.82(12) . .
Ta2 C11 H11 124.3 . .
K1 C11 H11 115.1 . .
C12 C11 Ta2 68.48(18) . .
C12 C11 K1 70.69(19) . .
C12 C11 H11 125.4 . .
C15 C11 Ta2 73.3(2) . .
C15 C11 K1 80.7(2) . .
C15 C11 H11 125.4 . .
C15 C11 C12 109.1(3) . .
Ta2 C12 K1 130.92(15) . .
Ta2 C12 H12 118.9 . .
K1 C12 H12 109.0 . .
C11 C12 Ta2 76.32(19) . .
C11 C12 K1 83.8(2) . .
C11 C12 H12 126.9 . .
C11 C12 C13 106.2(3) . .
C13 C12 Ta2 69.87(18) . .
C13 C12 K1 73.59(19) . .
C13 C12 H12 126.9 . .
Ta2 C13 K1 137.41(14) . .
Ta2 C13 H13 118.8 . .
K1 C13 H13 103.6 . .
C12 C13 Ta2 73.47(19) . .
C12 C13 K1 79.61(19) . .
C12 C13 H13 125.8 . .
C14 C13 Ta2 73.75(19) . .
C14 C13 K1 84.5(2) . .
C14 C13 C12 108.4(3) . .
C14 C13 H13 125.8 . .
Ta2 C14 K1 125.68(14) . .
Ta2 C14 H14 119.1 . .
K1 C14 H14 113.8 . .
C13 C14 Ta2 69.92(19) . .
C13 C14 K1 69.60(18) . .
C13 C14 H14 126.5 . .
C15 C14 Ta2 76.5(2) . .
C15 C14 K1 82.44(19) . .
C15 C14 C13 107.1(3) . .
C15 C14 H14 126.5 . .
Ta2 C15 K1 117.37(13) . .
Ta2 C15 H15 124.3 . .
K1 C15 H15 118.2 . .
C11 C15 Ta2 73.2(2) . .
C11 C15 K1 75.4(2) . .
C11 C15 C14 109.2(3) . .
C11 C15 H15 125.4 . .
C14 C15 Ta2 68.63(19) . .
C14 C15 K1 72.87(19) . .
C14 C15 H15 125.4 . .
Ta2 C16 K3 126.78(14) 3_657 .
Ta2 C16 H16 119.5 3_657 .
K3 C16 H16 113.2 . .
C17 C16 Ta2 69.01(17) . 3_657
C17 C16 K3 75.02(19) . .
C17 C16 H16 126.4 . .
C20 C16 Ta2 76.88(18) . 3_657
C20 C16 K3 77.9(2) . .
C20 C16 H16 126.4 . .
C20 C16 C17 107.1(3) . .
Ta2 C17 K3 131.98(14) 3_657 .
Ta2 C17 H17 117.8 3_657 .
K3 C17 H17 110.2 . .
C16 C17 Ta2 74.43(18) . 3_657
C16 C17 K3 78.32(19) . .
C16 C17 H17 125.8 . .
C18 C17 Ta2 73.92(18) . 3_657
C18 C17 K3 78.39(19) . .
C18 C17 C16 108.5(3) . .
C18 C17 H17 125.8 . .
Ta2 C18 K2 81.63(9) 3_657 4_666
Ta2 C18 K3 127.25(13) 3_657 .
Ta2 C18 H18 119.3 3_657 .
K2 C18 H18 47.4 4_666 .
K3 C18 K2 144.78(12) . 4_666
K3 C18 H18 113.1 . .
C17 C18 Ta2 69.45(19) . 3_657
C17 C18 K2 139.7(2) . 4_666
C17 C18 K3 74.99(18) . .
C17 C18 H18 126.9 . .
C19 C18 Ta2 76.31(19) . 3_657
C19 C18 K2 92.93(19) . 4_666
C19 C18 K3 77.75(17) . .
C19 C18 C17 106.2(3) . .
C19 C18 H18 126.9 . .
Ta2 C19 K3 122.34(13) 3_657 .
Ta2 C19 H19 123.8 3_657 .
K3 C19 H19 113.7 . .
C18 C19 Ta2 68.54(18) . 3_657
C18 C19 K3 76.00(17) . .
C18 C19 H19 125.1 . .
C20 C19 Ta2 74.1(2) . 3_657
C20 C19 K3 77.25(19) . .
C20 C19 C18 109.8(3) . .
C20 C19 H19 125.1 . .
Ta2 C20 K3 121.53(13) 3_657 .
Ta2 C20 H20 125.0 3_657 .
K3 C20 H20 113.3 . .
C16 C20 Ta2 68.36(18) . 3_657
C16 C20 K3 75.98(19) . .
C16 C20 H20 125.8 . .
C19 C20 Ta2 72.40(18) . 3_657
C19 C20 K3 77.23(19) . .
C19 C20 C16 108.4(3) . .
C19 C20 H20 125.8 . .
K1 C21 H21 117.3 . .
K2 C21 K1 129.63(13) . .
K2 C21 H21 113.0 . .
C22 C21 K1 74.0(2) . .
C22 C21 K2 75.7(2) . .
C22 C21 H21 126.3 . .
C25 C21 K1 74.4(2) . .
C25 C21 K2 77.4(2) . .
C25 C21 H21 126.3 . .
C25 C21 C22 107.3(3) . .
K1 C22 H22 114.0 . .
K2 C22 K1 133.47(13) . .
K2 C22 H22 112.2 . .
C21 C22 K1 79.7(2) . .
C21 C22 K2 77.3(2) . .
C21 C22 H22 125.8 . .
C23 C22 K1 72.63(19) . .
C23 C22 K2 77.1(2) . .
C23 C22 C21 108.4(3) . .
C23 C22 H22 125.8 . .
K1 C23 K2 137.50(13) . .
K1 C23 H23 109.5 . .
K2 C23 H23 113.0 . .
C22 C23 K1 80.5(2) . .
C22 C23 K2 76.1(2) . .
C22 C23 H23 126.2 . .
C22 C23 C24 107.6(3) . .
C24 C23 K1 76.77(19) . .
C24 C23 K2 77.2(2) . .
C24 C23 H23 126.2 . .
K1 C24 K2 136.00(13) . .
K1 C24 K4 123.58(11) . 2_646
K1 C24 H24 110.5 . .
K2 C24 K4 89.82(9) . 2_646
K2 C24 H24 113.3 . .
K4 C24 H24 39.0 2_646 .
C23 C24 K1 75.7(2) . .
C23 C24 K2 75.86(19) . .
C23 C24 K4 91.3(2) . 2_646
C23 C24 H24 126.0 . .
C25 C24 K1 80.6(2) . .
C25 C24 K2 77.3(2) . .
C25 C24 K4 152.9(3) . 2_646
C25 C24 C23 108.1(3) . .
C25 C24 H24 126.0 . .
K1 C25 H25 114.2 . .
K2 C25 K1 131.33(12) . .
K2 C25 H25 114.3 . .
C21 C25 K1 79.3(2) . .
C21 C25 K2 75.9(2) . .
C21 C25 H25 125.7 . .
C24 C25 K1 72.9(2) . .
C24 C25 K2 76.4(2) . .
C24 C25 C21 108.7(3) . .
C24 C25 H25 125.7 . .
K3 C26 H26 113.8 . .
K4 C26 K3 134.25(16) . .
K4 C26 H26 111.7 . .
C27 C26 K3 72.9(2) . .
C27 C26 K4 77.0(2) . .
C27 C26 H26 126.1 . .
C27 C26 C30 107.8(4) . .
C30 C26 K3 79.6(2) . .
C30 C26 K4 77.8(2) . .
C30 C26 H26 126.1 . .
K2 C27 H27 29.2 1_655 .
K3 C27 K2 129.00(13) . 1_655
K3 C27 K4 138.41(14) . .
K3 C27 H27 109.4 . .
K4 C27 K2 89.41(9) . 1_655
K4 C27 H27 112.1 . .
C26 C27 K2 140.1(3) . 1_655
C26 C27 K3 80.5(2) . .
C26 C27 K4 76.4(2) . .
C26 C27 H27 125.8 . .
C28 C27 K2 104.7(3) . 1_655
C28 C27 K3 77.0(2) . .
C28 C27 K4 78.1(2) . .
C28 C27 C26 108.3(4) . .
C28 C27 H27 125.8 . .
K3 C28 K4 136.27(17) . .
K3 C28 H28 109.9 . .
K4 C28 H28 113.7 . .
C27 C28 K3 76.0(2) . .
C27 C28 K4 75.5(2) . .
C27 C28 H28 126.0 . .
C27 C28 C29 108.1(4) . .
C29 C28 K3 80.9(2) . .
C29 C28 K4 77.2(2) . .
C29 C28 H28 126.0 . .
K3 C29 H29 114.9 . .
K4 C29 K3 131.00(14) . .
K4 C29 H29 114.0 . .
C28 C29 K3 72.4(2) . .
C28 C29 K4 76.2(2) . .
C28 C29 H29 126.2 . .
C30 C29 K3 78.8(2) . .
C30 C29 K4 76.0(2) . .
C30 C29 C28 107.5(4) . .
C30 C29 H29 126.2 . .
K3 C30 H30 116.5 . .
K4 C30 K3 130.18(12) . .
K4 C30 H30 113.3 . .
C26 C30 K3 74.3(2) . .
C26 C30 K4 75.4(2) . .
C26 C30 H30 125.9 . .
C29 C30 K3 75.4(2) . .
C29 C30 K4 77.8(2) . .
C29 C30 C26 108.2(4) . .
C29 C30 H30 125.9 . .
O1 C31 H31A 111.5 . .
O1 C31 H31B 111.5 . .
O1 C31 C32 101.4(6) . .
H31A C31 H31B 109.3 . .
C32 C31 H31A 111.5 . .
C32 C31 H31B 111.5 . .
C31 C32 H32A 111.0 . .
C31 C32 H32B 111.0 . .
C31 C32 C33 103.6(6) . .
H32A C32 H32B 109.0 . .
C33 C32 H32A 111.0 . .
C33 C32 H32B 111.0 . .
C32 C33 H33A 110.0 . .
C32 C33 H33B 110.0 . .
C32 C33 C34 108.6(9) . .
H33A C33 H33B 108.3 . .
C34 C33 H33A 110.0 . .
C34 C33 H33B 110.0 . .
K1 C34 H34A 137.0 . .
K1 C34 H34B 65.8 . .
O1 C34 K1 47.3(10) . .
O1 C34 C33 95.3(9) . .
O1 C34 H34A 112.7 . .
O1 C34 H34B 112.7 . .
C33 C34 K1 107.4(13) . .
C33 C34 H34A 112.7 . .
C33 C34 H34B 112.7 . .
H34A C34 H34B 110.2 . .
O2 C35 H35A 109.3 . .
O2 C35 H35B 109.3 . .
O2 C35 C36 111(2) . .
H35A C35 H35B 108.0 . .
C36 C35 H35A 109.3 . .
C36 C35 H35B 109.3 . .
O2A C35A H35C 110.7 . .
O2A C35A H35D 110.7 . .
O2A C35A C36A 105.2(9) . .
H35C C35A H35D 108.8 . .
C36A C35A H35C 110.7 . .
C36A C35A H35D 110.7 . .
C35A C36A H36A 111.3 . .
C35A C36A H36B 111.3 . .
H36A C36A H36B 109.2 . .
C37A C36A C35A 102.2(9) . .
C37A C36A H36A 111.3 . .
C37A C36A H36B 111.3 . .
C35 C36 H36C 111.8 . .
C35 C36 H36D 111.8 . .
H36C C36 H36D 109.5 . .
C37 C36 C35 99.8(19) . .
C37 C36 H36C 111.8 . .
C37 C36 H36D 111.8 . .
C36 C37 H37A 111.0 . .
C36 C37 H37B 111.0 . .
C36 C37 C38 103.7(19) . .
H37A C37 H37B 109.0 . .
C38 C37 H37A 111.0 . .
C38 C37 H37B 111.0 . .
C36A C37A H37C 110.8 . .
C36A C37A H37D 110.8 . .
C36A C37A C38A 104.8(9) . .
H37C C37A H37D 108.9 . .
C38A C37A H37C 110.8 . .
C38A C37A H37D 110.8 . .
O2 C38 C37 113(2) . .
O2 C38 H38A 109.0 . .
O2 C38 H38B 109.0 . .
C37 C38 H38A 109.0 . .
C37 C38 H38B 109.0 . .
H38A C38 H38B 107.8 . .
O2A C38A C37A 101.8(10) . .
O2A C38A H38C 111.4 . .
O2A C38A H38D 111.4 . .
C37A C38A H38C 111.4 . .
C37A C38A H38D 111.4 . .
H38C C38A H38D 109.3 . .
H34C C34A H34D 112.1 . .
O1A C34A H34C 115.1 . .
O1A C34A H34D 115.1 . .
O1A C34A C33A 81.1(16) . .
C33A C34A H34C 115.1 . .
C33A C34A H34D 115.1 . .
H31C C31A H31D 112.9 . .
O1A C31A H31C 115.9 . .
O1A C31A H31D 115.9 . .
O1A C31A C32A 75.8(17) . .
C32A C31A H31C 115.9 . .
C32A C31A H31D 115.9 . .
C34A O1A K1 111.1(12) . .
C34A O1A C31A 125(2) . .
C31A O1A K1 121.4(13) . .
C31A C32A H32C 107.9 . .
C31A C32A H32D 107.9 . .
C31A C32A C33A 117.7(17) . .
H32C C32A H32D 107.2 . .
C33A C32A H32C 107.9 . .
C33A C32A H32D 107.9 . .
C34A C33A C32A 93.0(13) . .
C34A C33A H33C 113.1 . .
C34A C33A H33D 113.1 . .
C32A C33A H33C 113.1 . .
C32A C33A H33D 113.1 . .
H33C C33A H33D 110.5 . .

loop_
_geom_bond_atom_site_label_1
_geom_bond_atom_site_label_2
_geom_bond_distance
_geom_bond_site_symmetry_2
Ta1 H 1.72(4) .
Ta1 HA 1.75(4) .
Ta1 K2 3.7121(7) 2_646
Ta1 K4 3.8069(7) 2_746
Ta1 C01 2.445(3) .
Ta1 C02 2.415(3) .
Ta1 C03 2.311(3) .
Ta1 C04 2.264(3) .
Ta1 C05 2.353(3) .
Ta1 C06 2.420(3) .
Ta1 C07 2.440(3) .
Ta1 C08 2.348(3) .
Ta1 C09 2.287(3) .
Ta1 C10 2.315(3) .
Ta2 HB 1.73(4) .
Ta2 HC 1.72(4) .
Ta2 K2 3.7241(8) 2_546
Ta2 K4 3.7045(7) 1_445
Ta2 C11 2.433(3) .
Ta2 C12 2.329(3) .
Ta2 C13 2.281(3) .
Ta2 C14 2.332(3) .
Ta2 C15 2.434(3) .
Ta2 C16 2.338(3) 3_657
Ta2 C17 2.265(3) 3_657
Ta2 C18 2.325(3) 3_657
Ta2 C19 2.427(3) 3_657
Ta2 C20 2.449(3) 3_657
K1 O1 2.719(8) .
K1 C01 3.138(4) .
K1 C02 3.101(3) .
K1 C03 3.095(3) .
K1 C04 3.114(3) .
K1 C13 3.087(3) .
K1 C21 3.145(4) .
K1 C22 3.073(3) .
K1 C23 2.973(3) .
K1 C24 2.987(4) .
K1 C25 3.083(4) .
K1 O1A 2.74(3) .
K2 Ta1 3.7121(7) 2_656
K2 Ta2 3.7241(8) 2_556
K2 K4 4.6199(11) 2_646
K2 K4 4.6026(10) 1_455
K2 C18 3.267(3) 4_465
K2 C21 3.048(4) .
K2 C22 3.028(4) .
K2 C23 3.040(4) .
K2 C24 3.058(3) .
K2 C25 3.068(3) .
K2 C27 3.495(4) 1_455
K3 O2 2.77(2) .
K3 O2A 2.665(11) .
K3 C09 3.108(3) .
K3 C16 3.155(4) .
K3 C17 3.112(3) .
K3 C18 3.156(3) .
K3 C19 3.179(3) .
K3 C26 3.071(4) .
K3 C27 2.976(4) .
K3 C28 2.988(4) .
K3 C29 3.096(4) .
K3 C30 3.138(4) .
K4 Ta1 3.8069(7) 2_756
K4 Ta2 3.7045(7) 1_665
K4 K2 4.6025(10) 1_655
K4 K2 4.6199(11) 2_656
K4 C01 3.430(4) 2_756
K4 C05 3.249(4) 2_756
K4 C24 3.473(4) 2_656
K4 C26 3.023(4) .
K4 C27 3.031(4) .
K4 C28 3.063(4) .
K4 C29 3.075(4) .
K4 C30 3.053(4) .
O1 C31 1.505(8) .
O1 C34 1.510(11) .
O2 C35 1.443(8) .
O2 C38 1.446(9) .
O2A C35A 1.440(7) .
O2A C38A 1.439(7) .
C01 K4 3.430(4) 2_746
C01 H01 0.9500 .
C01 C02 1.402(5) .
C01 C05 1.446(5) .
C02 H02 0.9500 .
C02 C03 1.442(5) .
C03 H03 0.9500 .
C03 C04 1.460(5) .
C04 H04 0.9500 .
C04 C05 1.448(5) .
C05 K4 3.249(4) 2_746
C05 H05 0.9500 .
C06 H06 0.9500 .
C06 C07 1.418(5) .
C06 C10 1.438(5) .
C07 H07 0.9500 .
C07 C08 1.416(5) .
C08 H08 0.9500 .
C08 C09 1.459(5) .
C09 H09 0.9500 .
C09 C10 1.438(5) .
C10 H10 0.9500 .
C11 H11 0.9500 .
C11 C12 1.443(5) .
C11 C15 1.400(5) .
C12 H12 0.9500 .
C12 C13 1.451(5) .
C13 H13 0.9500 .
C13 C14 1.439(5) .
C14 H14 0.9500 .
C14 C15 1.433(5) .
C15 H15 0.9500 .
C16 Ta2 2.337(3) 3_657
C16 H16 0.9500 .
C16 C17 1.445(5) .
C16 C20 1.434(5) .
C17 Ta2 2.265(3) 3_657
C17 H17 0.9500 .
C17 C18 1.444(5) .
C18 Ta2 2.325(3) 3_657
C18 K2 3.267(3) 4_666
C18 H18 0.9500 .
C18 C19 1.438(5) .
C19 Ta2 2.427(3) 3_657
C19 H19 0.9500 .
C19 C20 1.404(5) .
C20 Ta2 2.449(3) 3_657
C20 H20 0.9500 .
C21 H21 0.9500 .
C21 C22 1.414(5) .
C21 C25 1.413(5) .
C22 H22 0.9500 .
C22 C23 1.408(5) .
C23 H23 0.9500 .
C23 C24 1.420(5) .
C24 K4 3.473(4) 2_646
C24 H24 0.9500 .
C24 C25 1.396(5) .
C25 H25 0.9500 .
C26 H26 0.9500 .
C26 C27 1.393(6) .
C26 C30 1.405(5) .
C27 K2 3.495(4) 1_655
C27 H27 0.9500 .
C27 C28 1.390(7) .
C28 H28 0.9500 .
C28 C29 1.410(6) .
C29 H29 0.9500 .
C29 C30 1.392(6) .
C30 H30 0.9500 .
C31 H31A 0.9900 .
C31 H31B 0.9900 .
C31 C32 1.651(8) .
C32 H32A 0.9900 .
C32 H32B 0.9900 .
C32 C33 1.660(8) .
C33 H33A 0.9900 .
C33 H33B 0.9900 .
C33 C34 1.662(10) .
C34 H34A 0.9900 .
C34 H34B 0.9900 .
C35 H35A 0.9900 .
C35 H35B 0.9900 .
C35 C36 1.515(9) .
C35A H35C 0.9900 .
C35A H35D 0.9900 .
C35A C36A 1.516(8) .
C36A H36A 0.9900 .
C36A H36B 0.9900 .
C36A C37A 1.516(8) .
C36 H36C 0.9900 .
C36 H36D 0.9900 .
C36 C37 1.513(9) .
C37 H37A 0.9900 .
C37 H37B 0.9900 .
C37 C38 1.518(9) .
C37A H37C 0.9900 .
C37A H37D 0.9900 .
C37A C38A 1.521(8) .
C38 H38A 0.9900 .
C38 H38B 0.9900 .
C38A H38C 0.9900 .
C38A H38D 0.9900 .
C34A H34C 0.9900 .
C34A H34D 0.9900 .
C34A O1A 1.506(11) .
C34A C33A 1.661(10) .
C31A H31C 0.9900 .
C31A H31D 0.9900 .
C31A O1A 1.512(11) .
C31A C32A 1.657(10) .
C32A H32C 0.9900 .
C32A H32D 0.9900 .
C32A C33A 1.666(10) .
C33A H33C 0.9900 .
C33A H33D 0.9900 .

loop_
_geom_torsion_atom_site_label_1
_geom_torsion_atom_site_label_2
_geom_torsion_atom_site_label_3
_geom_torsion_atom_site_label_4
_geom_torsion
_geom_torsion_site_symmetry_1
_geom_torsion_site_symmetry_4
Ta1 C01 C02 K1 130.55(10) . .
Ta1 C01 C02 C03 59.7(2) . .
Ta1 C01 C05 K1 -130.79(10) . .
Ta1 C01 C05 K4 85.13(8) . 2_746
Ta1 C01 C05 C04 -62.1(2) . .
Ta1 C02 C03 K1 135.79(10) . .
Ta1 C02 C03 C04 63.6(2) . .
Ta1 C03 C04 K1 140.04(10) . .
Ta1 C03 C04 C05 67.3(2) . .
Ta1 C04 C05 K1 136.62(10) . .
Ta1 C04 C05 K4 -37.9(4) . 2_746
Ta1 C04 C05 C01 67.2(2) . .
Ta1 C06 C07 K3 -126.57(10) . .
Ta1 C06 C07 C08 -59.7(2) . .
Ta1 C06 C10 K3 134.49(11) . .
Ta1 C06 C10 C09 64.7(2) . .
Ta1 C07 C08 K3 -130.43(10) . .
Ta1 C07 C08 C09 -63.0(2) . .
Ta1 C08 C09 K3 -142.68(11) . .
Ta1 C08 C09 C10 -65.4(2) . .
Ta1 C09 C10 K3 -144.78(11) . .
Ta1 C09 C10 C06 -68.5(2) . .
Ta2 C11 C12 K1 134.78(11) . .
Ta2 C11 C12 C13 63.9(2) . .
Ta2 C11 C15 K1 -125.10(9) . .
Ta2 C11 C15 C14 -59.5(2) . .
Ta2 C12 C13 K1 146.64(11) . .
Ta2 C12 C13 C14 66.0(2) . .
Ta2 C13 C14 K1 142.98(10) . .
Ta2 C13 C14 C15 68.1(2) . .
Ta2 C14 C15 K1 129.58(11) . .
Ta2 C14 C15 C11 62.4(2) . .
Ta2 C16 C17 K3 -140.05(11) 3_657 .
Ta2 C16 C17 C18 -66.7(2) 3_657 .
Ta2 C16 C20 K3 132.77(11) 3_657 .
Ta2 C16 C20 C19 61.6(2) 3_657 .
Ta2 C17 C18 K2 46.9(3) 3_657 4_666
Ta2 C17 C18 K3 -140.34(10) 3_657 .
Ta2 C17 C18 C19 -68.2(2) 3_657 .
Ta2 C18 C19 K3 -133.67(10) 3_657 .
Ta2 C18 C19 C20 -63.0(2) 3_657 .
Ta2 C19 C20 K3 -129.38(9) 3_657 .
Ta2 C19 C20 C16 -59.1(2) 3_657 .
K1 O1 C31 C32 112.0(7) . .
K1 O1 C34 C33 -108.9(14) . .
K1 C01 C02 Ta1 -130.55(10) . .
K1 C01 C02 C03 -70.9(2) . .
K1 C01 C05 Ta1 130.79(10) . .
K1 C01 C05 K4 -144.08(8) . 2_746
K1 C01 C05 C04 68.7(2) . .
K1 C02 C03 Ta1 -135.79(10) . .
K1 C02 C03 C04 -72.2(2) . .
K1 C03 C04 Ta1 -140.04(10) . .
K1 C03 C04 C05 -72.7(2) . .
K1 C04 C05 Ta1 -136.62(10) . .
K1 C04 C05 K4 -174.5(4) . 2_746
K1 C04 C05 C01 -69.4(2) . .
K1 C11 C12 Ta2 -134.78(11) . .
K1 C11 C12 C13 -70.9(2) . .
K1 C11 C15 Ta2 125.10(9) . .
K1 C11 C15 C14 65.6(2) . .
K1 C12 C13 Ta2 -146.64(11) . .
K1 C12 C13 C14 -80.6(2) . .
K1 C13 C14 Ta2 -142.98(10) . .
K1 C13 C14 C15 -74.9(2) . .
K1 C14 C15 Ta2 -129.58(11) . .
K1 C14 C15 C11 -67.2(2) . .
K1 C21 C22 K2 139.23(10) . .
K1 C21 C22 C23 67.7(2) . .
K1 C21 C25 K2 -137.77(10) . .
K1 C21 C25 C24 -67.7(2) . .
K1 C22 C23 K2 144.25(10) . .
K1 C22 C23 C24 72.7(2) . .
K1 C23 C24 K2 146.10(10) . .
K1 C23 C24 K4 -124.41(10) . 2_646
K1 C23 C24 C25 74.8(2) . .
K1 C24 C25 K2 141.75(10) . .
K1 C24 C25 C21 72.1(3) . .
K2 C18 C19 Ta2 -80.65(8) 4_666 3_657
K2 C18 C19 K3 145.68(10) 4_666 .
K2 C18 C19 C20 -143.7(2) 4_666 .
K2 C21 C22 K1 -139.23(10) . .
K2 C21 C22 C23 -71.6(3) . .
K2 C21 C25 K1 137.77(10) . .
K2 C21 C25 C24 70.1(3) . .
K2 C22 C23 K1 -144.25(10) . .
K2 C22 C23 C24 -71.5(2) . .
K2 C23 C24 K1 -146.10(10) . .
K2 C23 C24 K4 89.49(8) . 2_646
K2 C23 C24 C25 -71.3(2) . .
K2 C24 C25 K1 -141.75(10) . .
K2 C24 C25 C21 -69.7(3) . .
K2 C27 C28 K3 -127.38(14) 1_655 .
K2 C27 C28 K4 86.20(13) 1_655 .
K2 C27 C28 C29 157.2(2) 1_655 .
K3 O2 C35 C36 -134.0(19) . .
K3 O2 C38 C37 142(3) . .
K3 O2A C35A C36A 166.7(8) . .
K3 O2A C38A C37A 172.7(10) . .
K3 C06 C07 Ta1 126.57(10) . .
K3 C06 C07 C08 66.8(2) . .
K3 C06 C10 Ta1 -134.49(11) . .
K3 C06 C10 C09 -69.8(2) . .
K3 C07 C08 Ta1 130.43(10) . .
K3 C07 C08 C09 67.4(2) . .
K3 C08 C09 Ta1 142.68(11) . .
K3 C08 C09 C10 77.3(2) . .
K3 C09 C10 Ta1 144.78(11) . .
K3 C09 C10 C06 76.3(2) . .
K3 C16 C17 Ta2 140.05(11) . 3_657
K3 C16 C17 C18 73.4(2) . .
K3 C16 C20 Ta2 -132.77(10) . 3_657
K3 C16 C20 C19 -71.1(2) . .
K3 C17 C18 Ta2 140.34(10) . 3_657
K3 C17 C18 K2 -172.7(3) . 4_666
K3 C17 C18 C19 72.2(2) . .
K3 C18 C19 Ta2 133.67(10) . 3_657
K3 C18 C19 C20 70.6(2) . .
K3 C19 C20 Ta2 129.38(9) . 3_657
K3 C19 C20 C16 70.3(2) . .
K3 C26 C27 K2 142.7(4) . 1_655
K3 C26 C27 K4 -145.13(12) . .
K3 C26 C27 C28 -72.8(3) . .
K3 C26 C30 K4 139.95(12) . .
K3 C26 C30 C29 68.4(3) . .
K3 C27 C28 K4 -146.42(11) . .
K3 C27 C28 C29 -75.4(3) . .
K3 C28 C29 K4 -141.88(13) . .
K3 C28 C29 C30 -71.7(3) . .
K3 C29 C30 K4 -137.62(10) . .
K3 C29 C30 C26 -67.6(3) . .
K4 C01 C02 Ta1 25.1(4) 2_746 .
K4 C01 C02 K1 155.6(4) 2_746 .
K4 C01 C02 C03 84.8(5) 2_746 .
K4 C01 C05 Ta1 -85.13(8) 2_746 .
K4 C01 C05 K1 144.08(8) 2_746 .
K4 C01 C05 C04 -147.2(3) 2_746 .
K4 C24 C25 K1 154.9(5) 2_646 .
K4 C24 C25 K2 -63.3(5) 2_646 .
K4 C24 C25 C21 -133.0(5) 2_646 .
K4 C26 C27 K2 -72.2(4) . 1_655
K4 C26 C27 K3 145.13(12) . .
K4 C26 C27 C28 72.3(3) . .
K4 C26 C30 K3 -139.95(12) . .
K4 C26 C30 C29 -71.6(3) . .
K4 C27 C28 K3 146.42(11) . .
K4 C27 C28 C29 71.0(3) . .
K4 C28 C29 K3 141.88(13) . .
K4 C28 C29 C30 70.2(3) . .
K4 C29 C30 K3 137.62(10) . .
K4 C29 C30 C26 70.0(3) . .
O1 C31 C32 C33 5.4(9) . .
O2 C35 C36 C37 -37(3) . .
O2A C35A C36A C37A 24.5(14) . .
C01 C02 C03 Ta1 -63.5(2) . .
C01 C02 C03 K1 72.3(2) . .
C01 C02 C03 C04 0.1(4) . .
C02 C01 C05 Ta1 61.0(2) . .
C02 C01 C05 K1 -69.8(2) . .
C02 C01 C05 K4 146.1(2) . 2_746
C02 C01 C05 C04 -1.1(4) . .
C02 C03 C04 Ta1 -68.1(2) . .
C02 C03 C04 K1 71.9(2) . .
C02 C03 C04 C05 -0.8(4) . .
C03 C04 C05 Ta1 -66.0(2) . .
C03 C04 C05 K1 70.6(2) . .
C03 C04 C05 K4 -103.9(4) . 2_746
C03 C04 C05 C01 1.2(4) . .
C05 C01 C02 Ta1 -59.1(2) . .
C05 C01 C02 K1 71.4(2) . .
C05 C01 C02 C03 0.6(4) . .
C06 C07 C08 Ta1 61.6(2) . .
C06 C07 C08 K3 -68.8(2) . .
C06 C07 C08 C09 -1.4(4) . .
C07 C06 C10 Ta1 -63.1(2) . .
C07 C06 C10 K3 71.4(2) . .
C07 C06 C10 C09 1.6(4) . .
C07 C08 C09 Ta1 67.7(2) . .
C07 C08 C09 K3 -74.9(2) . .
C07 C08 C09 C10 2.4(4) . .
C08 C09 C10 Ta1 66.1(2) . .
C08 C09 C10 K3 -78.7(2) . .
C08 C09 C10 C06 -2.4(4) . .
C10 C06 C07 Ta1 59.7(2) . .
C10 C06 C07 K3 -66.9(2) . .
C10 C06 C07 C08 -0.1(4) . .
C11 C12 C13 Ta2 -68.3(2) . .
C11 C12 C13 K1 78.3(2) . .
C11 C12 C13 C14 -2.3(4) . .
C12 C11 C15 Ta2 59.4(2) . .
C12 C11 C15 K1 -65.7(2) . .
C12 C11 C15 C14 -0.1(4) . .
C12 C13 C14 Ta2 -65.9(2) . .
C12 C13 C14 K1 77.1(2) . .
C12 C13 C14 C15 2.2(4) . .
C13 C14 C15 Ta2 -63.7(2) . .
C13 C14 C15 K1 65.9(2) . .
C13 C14 C15 C11 -1.3(4) . .
C15 C11 C12 Ta2 -62.4(2) . .
C15 C11 C12 K1 72.4(2) . .
C15 C11 C12 C13 1.5(4) . .
C16 C17 C18 Ta2 67.0(2) . 3_657
C16 C17 C18 K2 113.9(3) . 4_666
C16 C17 C18 K3 -73.3(2) . .
C16 C17 C18 C19 -1.2(4) . .
C17 C16 C20 Ta2 -62.8(2) . 3_657
C17 C16 C20 K3 69.9(2) . .
C17 C16 C20 C19 -1.2(4) . .
C17 C18 C19 Ta2 63.5(2) . 3_657
C17 C18 C19 K3 -70.2(2) . .
C17 C18 C19 C20 0.4(4) . .
C18 C19 C20 Ta2 59.6(2) . 3_657
C18 C19 C20 K3 -69.8(2) . .
C18 C19 C20 C16 0.5(4) . .
C20 C16 C17 Ta2 68.1(2) . 3_657
C20 C16 C17 K3 -71.9(2) . .
C20 C16 C17 C18 1.5(4) . .
C21 C22 C23 K1 -72.5(3) . .
C21 C22 C23 K2 71.8(3) . .
C21 C22 C23 C24 0.3(4) . .
C22 C21 C25 K1 67.3(2) . .
C22 C21 C25 K2 -70.5(2) . .
C22 C21 C25 C24 -0.4(4) . .
C22 C23 C24 K1 -75.4(2) . .
C22 C23 C24 K2 70.7(2) . .
C22 C23 C24 K4 160.2(2) . 2_646
C22 C23 C24 C25 -0.5(4) . .
C23 C24 C25 K1 -71.5(2) . .
C23 C24 C25 K2 70.3(2) . .
C23 C24 C25 C21 0.6(4) . .
C25 C21 C22 K1 -67.6(3) . .
C25 C21 C22 K2 71.7(3) . .
C25 C21 C22 C23 0.1(4) . .
C26 C27 C28 K3 75.3(3) . .
C26 C27 C28 K4 -71.2(3) . .
C26 C27 C28 C29 -0.1(4) . .
C27 C26 C30 K3 -68.1(3) . .
C27 C26 C30 K4 71.9(3) . .
C27 C26 C30 C29 0.3(4) . .
C27 C28 C29 K3 72.0(3) . .
C27 C28 C29 K4 -69.9(3) . .
C27 C28 C29 C30 0.3(4) . .
C28 C29 C30 K3 67.3(3) . .
C28 C29 C30 K4 -70.4(3) . .
C28 C29 C30 C26 -0.4(4) . .
C30 C26 C27 K2 -144.6(3) . 1_655
C30 C26 C27 K3 72.7(3) . .
C30 C26 C27 K4 -72.4(3) . .
C30 C26 C27 C28 -0.1(4) . .
C31 O1 C34 K1 144.8(15) . .
C31 O1 C34 C33 36(2) . .
C31 C32 C33 C34 14.3(15) . .
C32 C33 C34 K1 -74.1(12) . .
C32 C33 C34 O1 -27(2) . .
C34 O1 C31 C32 -28.5(18) . .
C35 O2 C38 C37 -17(3) . .
C35 C36 C37 C38 23(3) . .
C35A O2A C38A C37A -17.9(15) . .
C35A C36A C37A C38A -35.7(15) . .
C36A C37A C38A O2A 33.0(15) . .
C36 C37 C38 O2 -5(4) . .
C38 O2 C35 C36 33(3) . .
C38A O2A C35A C36A -4.2(14) . .
C31A C32A C33A C34A 33(2) . .
O1A C34A C33A C32A -45.5(18) . .
O1A C31A C32A C33A 3(3) . .
C32A C31A O1A K1 142(2) . .
C32A C31A O1A C34A -57(3) . .
C33A C34A O1A K1 -115.9(17) . .
C33A C34A O1A C31A 81(3) . .
